data_7119720
loop_
_publ_author_name
'Guo, Fu-Sheng'
'Layfield, Richard A.'

_publ_section_title
;
 Strong direct exchange coupling and single-molecule magnetism in
 indigo-bridged lanthanide dimers.
;
_journal_issue 21
_journal_name_full 'Chemical communications (Cambridge, England)'
_journal_page_first 3130
_journal_page_last 3133
_journal_paper_doi 10.1039/c7cc01046j
_journal_volume 53
_journal_year 2017
_chemical_formula_moiety 'C76 H108 Gd2 K2 N2 O7'
_chemical_formula_sum 'C76 H108 Gd2 K2 N2 O7'
_chemical_formula_weight 1554.34
_chemical_properties_physical ', Air-sensitive,Moisture-sensitive'
_space_group_crystal_system monoclinic
_space_group_IT_number 14
_space_group_name_Hall '-P 2ybc'
_space_group_name_H-M_alt 'P 1 21/c 1'
_symmetry_space_group_name_Hall '-P 2ybc'
_symmetry_space_group_name_H-M 'P 1 21/c 1'
_atom_sites_solution_hydrogens geom
_atom_sites_solution_primary direct
_audit_creation_date 2016-10-25
_audit_creation_method
;
Olex2 1.2
(compiled 2016.09.09 svn.r3337 for OlexSys, GUI svn.r5227)
;
_audit_update_record
;
2017-02-07 deposited with the CCDC.
2017-02-23 downloaded from the CCDC.
;
_cell_angle_alpha 90
_cell_angle_beta 134.109(14)
_cell_angle_gamma 90
_cell_formula_units_Z 2
_cell_length_a 16.6471(13)
_cell_length_b 11.6604(4)
_cell_length_c 26.166(2)
_cell_measurement_reflns_used 7023
_cell_measurement_temperature 150.03(10)
_cell_measurement_theta_max 28.5640
_cell_measurement_theta_min 3.7910
_cell_volume 3646.9(10)
_computing_cell_refinement 'CrysAlisPro 1.171.38.41 (Rigaku OD, 2015)'
_computing_data_collection 'CrysAlisPro 1.171.38.41 (Rigaku OD, 2015)'
_computing_data_reduction 'CrysAlisPro 1.171.38.41 (Rigaku OD, 2015)'
_computing_molecular_graphics 'Olex2 (Dolomanov et al., 2009)'
_computing_publication_material 'Olex2 (Dolomanov et al., 2009)'
_computing_structure_refinement 'ShelXL (Sheldrick, 2015)'
_computing_structure_solution 'ShelXT (Sheldrick, 2015)'
_diffrn_ambient_environment N~2~
_diffrn_ambient_temperature 150.03(10)
_diffrn_detector 'CCD plate'
_diffrn_detector_area_resol_mean 8.0714
_diffrn_detector_type Eos
_diffrn_measured_fraction_theta_full 0.998
_diffrn_measured_fraction_theta_max 0.998
_diffrn_measurement_details
;
List of Runs (angles in degrees, time in seconds):

  # Type    Start    End  Width  t~exp~   \w     \q     \k     \f   Frames
#--------------------------------------------------------------------------
  1  \w    -41.00  90.00   1.00    4.00    --   18.86   0.00 -30.00  131
  2  \w     70.00  95.00   1.00    4.00    --   18.86 178.00 -30.00   25
  3  \w     63.00  92.00   1.00    4.00    --   18.86 178.00   0.00   29
  4  \w    -45.00   1.00   1.00    4.00    --   18.86 -57.00 -30.00   46
;
_diffrn_measurement_device 'four-circle diffractometer'
_diffrn_measurement_device_type 'SuperNova, Single source at offset, Eos'
_diffrn_measurement_method '\w scans'
_diffrn_orient_matrix_type 'CrysAlisPro convention (1999,Acta A55,543-557)'
_diffrn_orient_matrix_UB_11 0.0335868000
_diffrn_orient_matrix_UB_12 -0.0111039000
_diffrn_orient_matrix_UB_13 -0.0069311000
_diffrn_orient_matrix_UB_21 0.0169471000
_diffrn_orient_matrix_UB_22 -0.0530353000
_diffrn_orient_matrix_UB_23 0.0183309000
_diffrn_orient_matrix_UB_31 -0.0459476000
_diffrn_orient_matrix_UB_32 -0.0276125000
_diffrn_orient_matrix_UB_33 -0.0322454000
_diffrn_radiation_monochromator mirror
_diffrn_radiation_probe x-ray
_diffrn_radiation_type MoK\a
_diffrn_radiation_wavelength 0.71073
_diffrn_reflns_av_R_equivalents 0.0328
_diffrn_reflns_av_unetI/netI 0.0575
_diffrn_reflns_Laue_measured_fraction_full 0.998
_diffrn_reflns_Laue_measured_fraction_max 0.998
_diffrn_reflns_limit_h_max 20
_diffrn_reflns_limit_h_min -19
_diffrn_reflns_limit_k_max 8
_diffrn_reflns_limit_k_min -14
_diffrn_reflns_limit_l_max 27
_diffrn_reflns_limit_l_min -32
_diffrn_reflns_number 15277
_diffrn_reflns_point_group_measured_fraction_full 0.998
_diffrn_reflns_point_group_measured_fraction_max 0.998
_diffrn_reflns_theta_full 25.242
_diffrn_reflns_theta_max 25.999
_diffrn_reflns_theta_min 3.271
_diffrn_source 'micro-focus sealed X-ray tube'
_diffrn_source_type 'SuperNova (Mo) X-ray Source'
_exptl_absorpt_coefficient_mu 1.969
_exptl_absorpt_correction_T_max 1.00000
_exptl_absorpt_correction_T_min 0.92684
_exptl_absorpt_correction_type multi-scan
_exptl_absorpt_process_details
;
CrysAlisPro 1.171.38.41 (Rigaku Oxford Diffraction, 2015)
Empirical absorption correction using spherical harmonics,
 implemented in SCALE3 ABSPACK scaling algorithm.
;
_exptl_crystal_colour red
_exptl_crystal_colour_primary red
_exptl_crystal_density_diffrn 1.415
_exptl_crystal_description block
_exptl_crystal_F_000 1600
_exptl_crystal_preparation ', Magnetic properties'
_exptl_crystal_size_max 0.25
_exptl_crystal_size_mid 0.2
_exptl_crystal_size_min 0.1
_refine_diff_density_max 0.856
_refine_diff_density_min -0.721
_refine_diff_density_rms 0.108
_refine_ls_extinction_method none
_refine_ls_goodness_of_fit_ref 1.054
_refine_ls_hydrogen_treatment constr
_refine_ls_matrix_type full
_refine_ls_number_parameters 434
_refine_ls_number_reflns 7156
_refine_ls_number_restraints 48
_refine_ls_restrained_S_all 1.071
_refine_ls_R_factor_all 0.0458
_refine_ls_R_factor_gt 0.0352
_refine_ls_shift/su_max 0.001
_refine_ls_shift/su_mean 0.000
_refine_ls_structure_factor_coef Fsqd
_refine_ls_weighting_details 'w=1/[\s^2^(Fo^2^)+(0.0216P)^2^+2.4568P] where P=(Fo^2^+2Fc^2^)/3'
_refine_ls_weighting_scheme calc
_refine_ls_wR_factor_gt 0.0673
_refine_ls_wR_factor_ref 0.0743
_reflns_Friedel_coverage 0.000
_reflns_number_gt 5963
_reflns_number_total 7156
_reflns_threshold_expression 'I > 2\s(I)'
_cod_data_source_file c7cc01046j2.cif
_cod_data_source_block aral496
_cod_depositor_comments 'Adding full bibliography for 7119716--7119721.cif.'
_cod_original_cell_volume 3646.9(8)
_cod_database_code 7119720
_chemical_oxdiff_usercomment Gd
_shelx_space_group_comment
;
The symmetry employed for this shelxl refinement is uniquely defined
by the following loop, which should always be used as a source of
symmetry information in preference to the above space-group names.
They are only intended as comments.
;
_reflns_odcompleteness_completeness 99.67
_reflns_odcompleteness_iscentric 1
_reflns_odcompleteness_theta 26.32
_olex2_refinement_description
;
1. Fixed Uiso
 At 1.2 times of:
  All C(H) groups, All C(H,H) groups
 At 1.5 times of:
  All C(H,H,H) groups
2. Uiso/Uaniso restraints and constraints
O4 \\sim C40 \\sim C39 \\sim C38 \\sim C37: within 2A with sigma of 0.04 and
sigma for terminal atoms of 0.08
Uanis(O4) \\sim Ueq: with sigma of 0.01 and sigma for terminal atoms of 0.02
Uanis(C35) \\sim Ueq, Uanis(C36) \\sim Ueq: with sigma of 0.005 and sigma for
terminal atoms of 0.01
3. Others
 Fixed Sof: O4(0.5) C37(0.5) H37A(0.5) H37B(0.5) C38(0.5) H38A(0.5) H38B(0.5)
 C39(0.5) H39A(0.5) H39B(0.5) C40(0.5) H40A(0.5) H40B(0.5)
4.a Secondary CH2 refined with riding coordinates:
 C33(H33A,H33B), C34(H34A,H34B), C35(H35A,H35B), C36(H36A,H36B), C37(H37A,
 H37B), C38(H38A,H38B), C39(H39A,H39B), C40(H40A,H40B), C29(H29A,H29B),
 C30(H30A,H30B), C31(H31A,H31B), C32(H32A,H32B)
4.b Aromatic/amide H refined with riding coordinates:
 C4(H4), C5(H5), C6(H6), C7(H7)
4.c Idealised Me refined as rotating group:
 C14(H14A,H14B,H14C), C15(H15A,H15B,H15C), C16(H16A,H16B,H16C), C17(H17A,H17B,
 H17C), C18(H18A,H18B,H18C), C24(H24A,H24B,H24C), C25(H25A,H25B,H25C), C26(H26A,
 H26B,H26C), C27(H27A,H27B,H27C), C28(H28A,H28B,H28C)
;
_shelx_shelxl_version_number 2014/7
_olex2_submission_special_instructions 'No special instructions were received'
_oxdiff_exptl_absorpt_empirical_details
;
Empirical correction (ABSPACK) includes:
- Absorption correction using spherical harmonics
- Frame scaling
;
_oxdiff_exptl_absorpt_empirical_full_max 1.158
_oxdiff_exptl_absorpt_empirical_full_min 0.790

loop_
_space_group_symop_operation_xyz
'x, y, z'
'-x, y+1/2, -z+1/2'
'-x, -y, -z'
'x, -y-1/2, z-1/2'

loop_
_atom_site_label
_atom_site_type_symbol
_atom_site_fract_x
_atom_site_fract_y
_atom_site_fract_z
_atom_site_U_iso_or_equiv
_atom_site_adp_type
_atom_site_occupancy
_atom_site_site_symmetry_order
_atom_site_calc_flag
_atom_site_refinement_flags_posn
_atom_site_refinement_flags_adp
_atom_site_refinement_flags_occupancy
_atom_site_disorder_assembly
_atom_site_disorder_group
Gd1 Gd 0.94359(2) 0.38151(2) 0.35639(2) 0.01486(6) Uani 1 1 d . . . . .
O1 O 0.84223(18) 0.4996(2) 0.35461(11) 0.0183(6) Uani 1 1 d . . . . .
N1 N 0.9238(2) 0.5779(3) 0.51952(14) 0.0165(7) Uani 1 1 d . . . . .
C1 C 0.9463(3) 0.5264(3) 0.48150(16) 0.0137(8) Uani 1 1 d . . . . .
C2 C 0.8539(3) 0.5375(3) 0.40781(17) 0.0153(8) Uani 1 1 d . . . . .
C3 C 0.7705(3) 0.5974(3) 0.39864(17) 0.0153(8) Uani 1 1 d . . . . .
C4 C 0.6612(3) 0.6331(3) 0.33847(18) 0.0195(8) Uani 1 1 d . . . . .
H4 H 0.6307 0.6181 0.2930 0.023 Uiso 1 1 calc R . . . .
C5 C 0.5999(3) 0.6906(3) 0.3478(2) 0.0245(9) Uani 1 1 d . . . . .
H5 H 0.5271 0.7135 0.3081 0.029 Uiso 1 1 calc R . . . .
C6 C 0.6459(3) 0.7152(3) 0.41669(19) 0.0233(9) Uani 1 1 d . . . . .
H6 H 0.6033 0.7549 0.4218 0.028 Uiso 1 1 calc R . . . .
C7 C 0.7534(3) 0.6809(3) 0.47671(19) 0.0215(9) Uani 1 1 d . . . . .
H7 H 0.7829 0.6974 0.5218 0.026 Uiso 1 1 calc R . . . .
C8 C 0.8176(3) 0.6209(3) 0.46882(17) 0.0166(8) Uani 1 1 d . . . . .
C9 C 0.9812(3) 0.5813(3) 0.32193(19) 0.0215(9) Uani 1 1 d . . . . .
C10 C 1.0785(3) 0.5159(4) 0.35683(18) 0.0195(8) Uani 1 1 d . . . . .
C11 C 1.0512(3) 0.4216(4) 0.31308(18) 0.0203(9) Uani 1 1 d . . . . .
C12 C 0.9354(3) 0.4298(4) 0.25020(18) 0.0207(9) Uani 1 1 d . . . . .
C13 C 0.8916(3) 0.5276(4) 0.25578(18) 0.0208(9) Uani 1 1 d . . . . .
C14 C 0.9725(3) 0.6880(4) 0.3506(2) 0.0301(10) Uani 1 1 d . . . . .
H14A H 0.9011 0.6894 0.3357 0.045 Uiso 1 1 calc GR . . . .
H14B H 0.9799 0.7546 0.3326 0.045 Uiso 1 1 calc GR . . . .
H14C H 1.0309 0.6877 0.4016 0.045 Uiso 1 1 calc GR . . . .
C15 C 1.1938(3) 0.5524(4) 0.42447(19) 0.0308(10) Uani 1 1 d . . . . .
H15A H 1.1900 0.5853 0.4564 0.046 Uiso 1 1 calc GR . . . .
H15B H 1.2225 0.6083 0.4136 0.046 Uiso 1 1 calc GR . . . .
H15C H 1.2424 0.4869 0.4465 0.046 Uiso 1 1 calc GR . . . .
C16 C 1.1312(3) 0.3349(4) 0.3263(2) 0.0299(10) Uani 1 1 d . . . . .
H16A H 1.1876 0.3167 0.3761 0.045 Uiso 1 1 calc GR . . . .
H16B H 1.1660 0.3663 0.3117 0.045 Uiso 1 1 calc GR . . . .
H16C H 1.0910 0.2665 0.2995 0.045 Uiso 1 1 calc GR . . . .
C17 C 0.8737(3) 0.3607(4) 0.18295(19) 0.0334(11) Uani 1 1 d . . . . .
H17A H 0.9088 0.2871 0.1948 0.050 Uiso 1 1 calc GR . . . .
H17B H 0.8757 0.4006 0.1518 0.050 Uiso 1 1 calc GR . . . .
H17C H 0.7974 0.3504 0.1596 0.050 Uiso 1 1 calc GR . . . .
C18 C 0.7722(3) 0.5679(4) 0.2016(2) 0.0339(11) Uani 1 1 d . . . . .
H18A H 0.7258 0.5091 0.1666 0.051 Uiso 1 1 calc GR . . . .
H18B H 0.7669 0.6360 0.1788 0.051 Uiso 1 1 calc GR . . . .
H18C H 0.7476 0.5845 0.2248 0.051 Uiso 1 1 calc GR . . . .
C19 C 0.8061(3) 0.2340(3) 0.34590(19) 0.0209(9) Uani 1 1 d . . . . .
C20 C 0.7846(3) 0.2176(4) 0.28343(18) 0.0212(9) Uani 1 1 d . . . . .
C21 C 0.8795(3) 0.1624(4) 0.30395(19) 0.0229(9) Uani 1 1 d . . . . .
C22 C 0.9594(3) 0.1484(3) 0.3788(2) 0.0229(9) Uani 1 1 d . . . . .
C23 C 0.9140(3) 0.1919(3) 0.40451(18) 0.0219(9) Uani 1 1 d . . . . .
C24 C 0.7265(3) 0.2855(4) 0.3487(2) 0.0305(10) Uani 1 1 d . . . . .
H24A H 0.7681 0.3193 0.3947 0.046 Uiso 1 1 calc GR . . . .
H24B H 0.6783 0.2267 0.3406 0.046 Uiso 1 1 calc GR . . . .
H24C H 0.6822 0.3434 0.3127 0.046 Uiso 1 1 calc GR . . . .
C25 C 0.6764(3) 0.2464(4) 0.20799(18) 0.0339(11) Uani 1 1 d . . . . .
H25A H 0.6461 0.3163 0.2082 0.051 Uiso 1 1 calc GR . . . .
H25B H 0.6236 0.1853 0.1894 0.051 Uiso 1 1 calc GR . . . .
H25C H 0.6911 0.2559 0.1787 0.051 Uiso 1 1 calc GR . . . .
C26 C 0.8868(4) 0.1066(4) 0.2557(2) 0.0352(11) Uani 1 1 d . . . . .
H26A H 0.8279 0.1352 0.2081 0.053 Uiso 1 1 calc GR . . . .
H26B H 0.8791 0.0251 0.2560 0.053 Uiso 1 1 calc GR . . . .
H26C H 0.9579 0.1238 0.2720 0.053 Uiso 1 1 calc GR . . . .
C27 C 1.0669(3) 0.0815(4) 0.4209(2) 0.0367(11) Uani 1 1 d . . . . .
H27A H 1.1014 0.1001 0.4041 0.055 Uiso 1 1 calc GR . . . .
H27B H 1.0509 0.0008 0.4149 0.055 Uiso 1 1 calc GR . . . .
H27C H 1.1168 0.1010 0.4704 0.055 Uiso 1 1 calc GR . . . .
C28 C 0.9685(3) 0.1863(4) 0.48055(19) 0.0345(11) Uani 1 1 d . . . . .
H28A H 1.0466 0.2044 0.5120 0.052 Uiso 1 1 calc GR . . . .
H28B H 0.9604 0.1104 0.4907 0.052 Uiso 1 1 calc GR . . . .
H28C H 0.9333 0.2404 0.4874 0.052 Uiso 1 1 calc GR . . . .
O3 O 0.6142(2) 0.2244(3) 0.43044(15) 0.0433(8) Uani 1 1 d . . . . .
C33 C 0.7019(4) 0.1485(5) 0.4826(3) 0.078(2) Uani 1 1 d . . . . .
H33A H 0.7460 0.1809 0.5297 0.093 Uiso 1 1 calc R . . . .
H33B H 0.7505 0.1361 0.4750 0.093 Uiso 1 1 calc R . . . .
C34 C 0.6516(4) 0.0386(5) 0.4768(3) 0.086(2) Uani 1 1 d . . . . .
H34A H 0.6910 -0.0259 0.4792 0.103 Uiso 1 1 calc R . . . .
H34B H 0.6535 0.0312 0.5145 0.103 Uiso 1 1 calc R . . . .
C35 C 0.5401(5) 0.0435(6) 0.4095(4) 0.107(3) Uani 1 1 d . U . . .
H35A H 0.4888 0.0263 0.4144 0.129 Uiso 1 1 calc R . . . .
H35B H 0.5291 -0.0128 0.3778 0.129 Uiso 1 1 calc R . . . .
C36 C 0.5183(5) 0.1569(5) 0.3803(3) 0.080(2) Uani 1 1 d . U . . .
H36A H 0.5006 0.1531 0.3364 0.096 Uiso 1 1 calc R . . . .
H36B H 0.4550 0.1905 0.3700 0.096 Uiso 1 1 calc R . . . .
O4 O 0.5118(6) 0.4747(11) 0.4473(4) 0.072(3) Uani 0.5 1 d . U P A -1
C37 C 0.5029(19) 0.392(2) 0.4894(14) 0.108(8) Uani 0.5 1 d . U P A -1
H37A H 0.4270 0.3633 0.4591 0.130 Uiso 0.5 1 calc R . P A -1
H37B H 0.5526 0.3268 0.5067 0.130 Uiso 0.5 1 calc R . P A -1
C38 C 0.5360(17) 0.4590(18) 0.5518(9) 0.074(5) Uani 0.5 1 d . U P A -1
H38A H 0.4852 0.4404 0.5570 0.088 Uiso 0.5 1 calc R . P A -1
H38B H 0.6109 0.4371 0.5954 0.088 Uiso 0.5 1 calc R . P A -1
C39 C 0.5331(17) 0.567(2) 0.5419(11) 0.090(6) Uani 0.5 1 d . U P A -1
H39A H 0.6054 0.6000 0.5820 0.109 Uiso 0.5 1 calc R . P A -1
H39B H 0.4779 0.6020 0.5397 0.109 Uiso 0.5 1 calc R . P A -1
C40 C 0.5062(16) 0.5914(17) 0.4789(10) 0.071(5) Uani 0.5 1 d . U P A -1
H40A H 0.5584 0.6474 0.4885 0.086 Uiso 0.5 1 calc R . P A -1
H40B H 0.4316 0.6238 0.4440 0.086 Uiso 0.5 1 calc R . P A -1
O2 O 0.4090(2) 0.4110(3) 0.27093(15) 0.0449(9) Uani 1 1 d . . . . .
C29 C 0.3049(4) 0.3936(6) 0.2491(2) 0.073(2) Uani 1 1 d . . . . .
H29A H 0.2930 0.4529 0.2693 0.087 Uiso 1 1 calc R . . . .
H29B H 0.3049 0.3200 0.2664 0.087 Uiso 1 1 calc R . . . .
C30 C 0.2164(4) 0.3967(5) 0.1729(2) 0.0478(14) Uani 1 1 d . . . . .
H30A H 0.1571 0.4475 0.1580 0.057 Uiso 1 1 calc R . . . .
H30B H 0.1853 0.3206 0.1543 0.057 Uiso 1 1 calc R . . . .
C31 C 0.2665(3) 0.4399(4) 0.1462(2) 0.0323(10) Uani 1 1 d . . . . .
H31A H 0.2286 0.5087 0.1178 0.039 Uiso 1 1 calc R . . . .
H31B H 0.2623 0.3821 0.1177 0.039 Uiso 1 1 calc R . . . .
C32 C 0.3871(4) 0.4653(4) 0.2137(2) 0.0436(13) Uani 1 1 d . . . . .
H32A H 0.4371 0.4358 0.2097 0.052 Uiso 1 1 calc R . . . .
H32B H 0.3986 0.5474 0.2216 0.052 Uiso 1 1 calc R . . . .
K1 K 0.61554(7) 0.44130(9) 0.39672(4) 0.0331(2) Uani 1 1 d . . . . .

loop_
_atom_site_aniso_label
_atom_site_aniso_U_11
_atom_site_aniso_U_22
_atom_site_aniso_U_33
_atom_site_aniso_U_23
_atom_site_aniso_U_13
_atom_site_aniso_U_12
Gd1 0.01483(10) 0.01874(11) 0.01352(9) -0.00176(8) 0.01079(8) -0.00132(8)
O1 0.0186(12) 0.0222(15) 0.0152(11) -0.0009(12) 0.0122(11) 0.0014(12)
N1 0.0145(14) 0.0189(18) 0.0171(14) -0.0004(14) 0.0113(13) -0.0001(14)
C1 0.0134(16) 0.016(2) 0.0152(16) -0.0001(16) 0.0111(15) -0.0011(16)
C2 0.0151(17) 0.014(2) 0.0185(17) 0.0006(16) 0.0124(15) -0.0021(16)
C3 0.0150(16) 0.015(2) 0.0171(16) -0.0011(16) 0.0118(15) -0.0028(16)
C4 0.0182(17) 0.020(2) 0.0172(17) 0.0002(17) 0.0112(16) -0.0013(18)
C5 0.0160(18) 0.020(2) 0.028(2) 0.0062(19) 0.0121(17) 0.0044(18)
C6 0.0226(19) 0.022(2) 0.034(2) 0.0002(19) 0.0225(18) 0.0034(19)
C7 0.0216(19) 0.023(2) 0.0251(19) -0.0033(18) 0.0180(17) -0.0005(18)
C8 0.0169(17) 0.018(2) 0.0162(16) -0.0010(16) 0.0121(15) -0.0038(17)
C9 0.028(2) 0.020(2) 0.0276(19) 0.0021(18) 0.0236(18) 0.0003(19)
C10 0.0210(18) 0.026(2) 0.0168(17) -0.0006(18) 0.0150(16) -0.0023(19)
C11 0.0211(18) 0.024(2) 0.0255(19) -0.0009(18) 0.0197(17) -0.0035(18)
C12 0.0225(19) 0.026(2) 0.0182(17) -0.0011(18) 0.0158(17) -0.0047(19)
C13 0.0195(18) 0.027(2) 0.0181(18) 0.0057(18) 0.0139(16) 0.0022(19)
C14 0.043(2) 0.023(2) 0.038(2) 0.000(2) 0.033(2) 0.001(2)
C15 0.024(2) 0.037(3) 0.0224(19) 0.000(2) 0.0128(18) -0.011(2)
C16 0.031(2) 0.034(3) 0.036(2) 0.001(2) 0.028(2) 0.004(2)
C17 0.037(2) 0.040(3) 0.024(2) -0.006(2) 0.0212(19) -0.009(2)
C18 0.025(2) 0.043(3) 0.030(2) 0.015(2) 0.0181(19) 0.007(2)
C19 0.0222(19) 0.019(2) 0.029(2) -0.0031(18) 0.0203(17) -0.0046(18)
C20 0.0218(19) 0.021(2) 0.0195(18) -0.0048(18) 0.0139(17) -0.0055(18)
C21 0.027(2) 0.020(2) 0.029(2) -0.0067(19) 0.0228(18) -0.0063(19)
C22 0.0232(19) 0.016(2) 0.0286(19) 0.0015(18) 0.0174(17) -0.0001(18)
C23 0.0251(19) 0.016(2) 0.0210(18) -0.0011(18) 0.0149(17) -0.0040(18)
C24 0.030(2) 0.028(3) 0.045(2) -0.008(2) 0.030(2) -0.009(2)
C25 0.021(2) 0.048(3) 0.025(2) -0.004(2) 0.0129(18) -0.005(2)
C26 0.046(3) 0.030(3) 0.046(2) -0.014(2) 0.038(2) -0.011(2)
C27 0.028(2) 0.022(2) 0.046(3) -0.002(2) 0.021(2) 0.000(2)
C28 0.039(2) 0.036(3) 0.027(2) 0.002(2) 0.022(2) -0.010(2)
O3 0.0355(17) 0.032(2) 0.0357(16) 0.0055(16) 0.0148(15) -0.0065(16)
C33 0.050(3) 0.049(4) 0.055(3) 0.018(3) 0.007(3) -0.013(3)
C34 0.053(4) 0.054(4) 0.068(4) 0.011(4) 0.011(3) -0.011(3)
C35 0.079(4) 0.067(4) 0.114(4) 0.016(3) 0.044(3) -0.012(3)
C36 0.058(3) 0.052(3) 0.075(3) 0.007(3) 0.026(3) -0.012(3)
O4 0.059(4) 0.119(7) 0.063(4) 0.000(5) 0.053(4) 0.010(5)
C37 0.092(13) 0.117(17) 0.130(17) 0.036(14) 0.082(13) -0.002(12)
C38 0.107(12) 0.068(12) 0.067(10) 0.019(9) 0.068(10) 0.023(10)
C39 0.085(11) 0.130(18) 0.104(12) 0.038(11) 0.083(10) 0.012(11)
C40 0.086(11) 0.086(13) 0.079(11) 0.003(9) 0.071(9) 0.023(9)
O2 0.0230(15) 0.054(2) 0.0335(16) 0.0113(17) 0.0106(14) -0.0018(16)
C29 0.033(3) 0.129(6) 0.046(3) 0.036(4) 0.024(2) 0.009(3)
C30 0.030(2) 0.057(4) 0.043(3) -0.012(3) 0.021(2) -0.012(3)
C31 0.028(2) 0.026(3) 0.030(2) 0.002(2) 0.0162(19) 0.006(2)
C32 0.041(3) 0.039(3) 0.040(3) -0.002(2) 0.024(2) -0.010(3)
K1 0.0264(4) 0.0310(6) 0.0271(4) 0.0028(4) 0.0132(4) -0.0051(5)

loop_
_atom_type_symbol
_atom_type_description
_atom_type_scat_dispersion_real
_atom_type_scat_dispersion_imag
_atom_type_scat_source
C C 0.0033 0.0016 'International Tables Vol C Tables 4.2.6.8 and 6.1.1.4'
H H 0.0000 0.0000 'International Tables Vol C Tables 4.2.6.8 and 6.1.1.4'
Gd Gd -0.1653 3.9035 'International Tables Vol C Tables 4.2.6.8 and 6.1.1.4'
K K 0.2009 0.2494 'International Tables Vol C Tables 4.2.6.8 and 6.1.1.4'
N N 0.0061 0.0033 'International Tables Vol C Tables 4.2.6.8 and 6.1.1.4'
O O 0.0106 0.0060 'International Tables Vol C Tables 4.2.6.8 and 6.1.1.4'

loop_
_geom_angle_atom_site_label_1
_geom_angle_atom_site_label_2
_geom_angle_atom_site_label_3
_geom_angle
_geom_angle_site_symmetry_1
_geom_angle_site_symmetry_3
O1 Gd1 N1 82.61(9) . 3_766
O1 Gd1 C9 78.64(10) . .
O1 Gd1 C10 105.24(11) . .
O1 Gd1 C11 127.49(11) . .
O1 Gd1 C12 111.16(10) . .
O1 Gd1 C13 82.08(10) . .
O1 Gd1 C19 79.10(11) . .
O1 Gd1 C20 94.00(11) . .
O1 Gd1 C21 124.00(10) . .
O1 Gd1 C22 126.37(10) . .
O1 Gd1 C23 97.86(11) . .
N1 Gd1 C9 94.18(11) 3_766 .
N1 Gd1 C10 84.31(10) 3_766 .
N1 Gd1 C11 106.08(10) 3_766 .
N1 Gd1 C12 133.31(10) 3_766 .
N1 Gd1 C13 124.31(11) 3_766 .
N1 Gd1 C19 100.37(10) 3_766 .
N1 Gd1 C20 128.94(11) 3_766 .
N1 Gd1 C21 122.46(11) 3_766 .
N1 Gd1 C22 92.59(11) 3_766 .
N1 Gd1 C23 80.04(10) 3_766 .
C9 Gd1 C10 29.89(11) . .
C9 Gd1 C11 49.55(12) . .
C9 Gd1 C12 49.47(12) . .
C9 Gd1 C21 136.95(11) . .
C9 Gd1 C22 154.79(11) . .
C9 Gd1 C23 173.64(11) . .
C10 Gd1 C11 29.93(11) . .
C10 Gd1 C12 49.30(10) . .
C10 Gd1 C21 124.70(11) . .
C10 Gd1 C22 127.50(11) . .
C10 Gd1 C23 150.09(11) . .
C11 Gd1 C22 105.26(12) . .
C11 Gd1 C23 134.53(12) . .
C12 Gd1 C11 29.99(10) . .
C12 Gd1 C22 110.38(12) . .
C12 Gd1 C23 136.82(12) . .
C13 Gd1 C9 30.25(11) . .
C13 Gd1 C10 49.62(10) . .
C13 Gd1 C11 49.73(11) . .
C13 Gd1 C12 29.99(11) . .
C13 Gd1 C21 110.37(12) . .
C13 Gd1 C22 137.94(12) . .
C13 Gd1 C23 155.13(11) . .
C19 Gd1 C9 151.50(11) . .
C19 Gd1 C10 174.09(11) . .
C19 Gd1 C11 144.19(11) . .
C19 Gd1 C12 125.61(11) . .
C19 Gd1 C13 128.28(11) . .
C19 Gd1 C21 49.66(11) . .
C19 Gd1 C22 49.16(11) . .
C19 Gd1 C23 29.83(10) . .
C20 Gd1 C9 135.27(11) . .
C20 Gd1 C10 143.96(11) . .
C20 Gd1 C11 115.44(11) . .
C20 Gd1 C12 95.51(11) . .
C20 Gd1 C13 105.32(11) . .
C20 Gd1 C19 30.43(10) . .
C20 Gd1 C21 30.28(11) . .
C20 Gd1 C22 49.64(11) . .
C20 Gd1 C23 49.81(11) . .
C21 Gd1 C11 95.20(11) . .
C21 Gd1 C12 87.51(12) . .
C21 Gd1 C22 29.88(11) . .
C21 Gd1 C23 49.38(11) . .
C23 Gd1 C22 29.65(11) . .
C2 O1 Gd1 130.1(2) . .
C1 N1 Gd1 126.5(2) . 3_766
C8 N1 Gd1 126.6(2) . 3_766
C8 N1 C1 105.6(3) . .
N1 C1 C1 121.1(4) . 3_766
C2 C1 N1 110.7(3) . .
C2 C1 C1 128.2(4) . 3_766
O1 C2 C1 128.6(3) . .
O1 C2 C3 124.8(3) . .
C1 C2 C3 106.6(3) . .
C2 C3 C8 106.3(3) . .
C2 C3 K1 114.6(2) . .
C4 C3 C2 133.4(3) . .
C4 C3 C8 120.3(3) . .
C4 C3 K1 75.2(2) . .
C8 C3 K1 80.8(2) . .
C3 C4 H4 120.4 . .
C3 C4 K1 78.7(2) . .
C5 C4 C3 119.2(3) . .
C5 C4 H4 120.4 . .
C5 C4 K1 78.3(2) . .
K1 C4 H4 113.2 . .
C4 C5 H5 119.5 . .
C4 C5 C6 120.9(3) . .
C4 C5 K1 76.0(2) . .
C6 C5 H5 119.5 . .
C6 C5 K1 81.3(2) . .
K1 C5 H5 113.5 . .
C5 C6 H6 119.5 . .
C5 C6 K1 73.0(2) . .
C7 C6 C5 120.9(3) . .
C7 C6 H6 119.5 . .
C7 C6 K1 80.3(2) . .
K1 C6 H6 117.9 . .
C6 C7 H7 120.3 . .
C6 C7 C8 119.4(3) . .
C6 C7 K1 75.2(2) . .
C8 C7 H7 120.3 . .
C8 C7 K1 75.4(2) . .
K1 C7 H7 120.2 . .
N1 C8 C3 110.9(3) . .
N1 C8 C7 129.8(3) . .
N1 C8 K1 116.5(2) . .
C3 C8 K1 73.1(2) . .
C7 C8 C3 119.3(3) . .
C7 C8 K1 79.6(2) . .
C10 C9 Gd1 75.4(2) . .
C10 C9 C13 108.0(3) . .
C10 C9 C14 126.1(3) . .
C13 C9 Gd1 74.8(2) . .
C13 C9 C14 125.9(3) . .
C14 C9 Gd1 114.6(2) . .
C9 C10 Gd1 74.7(2) . .
C9 C10 C11 108.6(3) . .
C9 C10 C15 124.0(4) . .
C11 C10 Gd1 75.5(2) . .
C11 C10 C15 126.9(4) . .
C15 C10 Gd1 122.6(2) . .
C10 C11 Gd1 74.5(2) . .
C10 C11 C12 107.4(3) . .
C10 C11 C16 126.9(3) . .
C12 C11 Gd1 74.9(2) . .
C12 C11 C16 125.5(3) . .
C16 C11 Gd1 121.1(3) . .
C11 C12 Gd1 75.1(2) . .
C11 C12 C17 126.0(4) . .
C13 C12 Gd1 74.2(2) . .
C13 C12 C11 108.4(3) . .
C13 C12 C17 124.6(3) . .
C17 C12 Gd1 125.7(3) . .
C9 C13 Gd1 74.9(2) . .
C9 C13 C18 126.0(4) . .
C12 C13 Gd1 75.8(2) . .
C12 C13 C9 107.6(3) . .
C12 C13 C18 126.4(4) . .
C18 C13 Gd1 115.4(2) . .
C9 C14 H14A 109.5 . .
C9 C14 H14B 109.5 . .
C9 C14 H14C 109.5 . .
H14A C14 H14B 109.5 . .
H14A C14 H14C 109.5 . .
H14B C14 H14C 109.5 . .
C10 C15 H15A 109.5 . .
C10 C15 H15B 109.5 . .
C10 C15 H15C 109.5 . .
C10 C15 K1 147.0(3) . 3_766
H15A C15 H15B 109.5 . .
H15A C15 H15C 109.5 . .
H15B C15 H15C 109.5 . .
K1 C15 H15A 49.5 3_766 .
K1 C15 H15B 102.4 3_766 .
K1 C15 H15C 66.2 3_766 .
C11 C16 H16A 109.5 . .
C11 C16 H16B 109.5 . .
C11 C16 H16C 109.5 . .
H16A C16 H16B 109.5 . .
H16A C16 H16C 109.5 . .
H16B C16 H16C 109.5 . .
C12 C17 H17A 109.5 . .
C12 C17 H17B 109.5 . .
C12 C17 H17C 109.5 . .
H17A C17 H17B 109.5 . .
H17A C17 H17C 109.5 . .
H17B C17 H17C 109.5 . .
C13 C18 H18A 109.5 . .
C13 C18 H18B 109.5 . .
C13 C18 H18C 109.5 . .
H18A C18 H18B 109.5 . .
H18A C18 H18C 109.5 . .
H18B C18 H18C 109.5 . .
C20 C19 Gd1 73.9(2) . .
C20 C19 C24 125.8(3) . .
C23 C19 Gd1 76.4(2) . .
C23 C19 C20 108.4(3) . .
C23 C19 C24 125.8(3) . .
C24 C19 Gd1 116.8(3) . .
C19 C20 Gd1 75.7(2) . .
C19 C20 C25 126.0(3) . .
C21 C20 Gd1 76.6(2) . .
C21 C20 C19 107.6(3) . .
C21 C20 C25 126.3(3) . .
C25 C20 Gd1 117.1(3) . .
C20 C21 Gd1 73.1(2) . .
C20 C21 C26 126.8(3) . .
C22 C21 Gd1 75.6(2) . .
C22 C21 C20 107.6(3) . .
C22 C21 C26 124.5(4) . .
C26 C21 Gd1 126.5(3) . .
C21 C22 Gd1 74.5(2) . .
C21 C22 C27 124.3(4) . .
C23 C22 Gd1 75.1(2) . .
C23 C22 C21 108.6(3) . .
C23 C22 C27 126.5(4) . .
C27 C22 Gd1 123.6(3) . .
C19 C23 Gd1 73.8(2) . .
C19 C23 C22 107.9(3) . .
C19 C23 C28 126.3(4) . .
C22 C23 Gd1 75.3(2) . .
C22 C23 C28 125.7(3) . .
C28 C23 Gd1 120.2(3) . .
C19 C24 H24A 109.5 . .
C19 C24 H24B 109.5 . .
C19 C24 H24C 109.5 . .
C19 C24 K1 163.3(3) . .
H24A C24 H24B 109.5 . .
H24A C24 H24C 109.5 . .
H24B C24 H24C 109.5 . .
K1 C24 H24A 54.6 . .
K1 C24 H24B 83.0 . .
K1 C24 H24C 75.1 . .
C20 C25 H25A 109.5 . .
C20 C25 H25B 109.5 . .
C20 C25 H25C 109.5 . .
H25A C25 H25B 109.5 . .
H25A C25 H25C 109.5 . .
H25B C25 H25C 109.5 . .
C21 C26 H26A 109.5 . .
C21 C26 H26B 109.5 . .
C21 C26 H26C 109.5 . .
H26A C26 H26B 109.5 . .
H26A C26 H26C 109.5 . .
H26B C26 H26C 109.5 . .
C22 C27 H27A 109.5 . .
C22 C27 H27B 109.5 . .
C22 C27 H27C 109.5 . .
H27A C27 H27B 109.5 . .
H27A C27 H27C 109.5 . .
H27B C27 H27C 109.5 . .
C23 C28 H28A 109.5 . .
C23 C28 H28B 109.5 . .
C23 C28 H28C 109.5 . .
H28A C28 H28B 109.5 . .
H28A C28 H28C 109.5 . .
H28B C28 H28C 109.5 . .
C33 O3 K1 131.9(3) . .
C36 O3 C33 106.8(4) . .
C36 O3 K1 119.0(3) . .
O3 C33 H33A 110.1 . .
O3 C33 H33B 110.1 . .
O3 C33 C34 108.2(4) . .
H33A C33 H33B 108.4 . .
C34 C33 H33A 110.1 . .
C34 C33 H33B 110.1 . .
C33 C34 H34A 110.8 . .
C33 C34 H34B 110.8 . .
H34A C34 H34B 108.9 . .
C35 C34 C33 104.5(5) . .
C35 C34 H34A 110.8 . .
C35 C34 H34B 110.8 . .
C34 C35 H35A 109.9 . .
C34 C35 H35B 109.9 . .
C34 C35 C36 109.0(6) . .
H35A C35 H35B 108.3 . .
C36 C35 H35A 109.9 . .
C36 C35 H35B 109.9 . .
O3 C36 C35 108.4(5) . .
O3 C36 H36A 110.0 . .
O3 C36 H36B 110.0 . .
C35 C36 H36A 110.0 . .
C35 C36 H36B 110.0 . .
H36A C36 H36B 108.4 . .
C37 O4 C40 95.3(13) . .
C37 O4 K1 129.5(14) . .
C40 O4 K1 128.2(9) . .
O4 C37 H37A 110.2 . .
O4 C37 H37B 110.2 . .
H37A C37 H37B 108.5 . .
C38 C37 O4 107.3(17) . .
C38 C37 H37A 110.2 . .
C38 C37 H37B 110.2 . .
C37 C38 H38A 109.5 . .
C37 C38 H38B 109.5 . .
H38A C38 H38B 108.1 . .
C39 C38 C37 110.8(15) . .
C39 C38 H38A 109.5 . .
C39 C38 H38B 109.5 . .
C38 C39 H39A 109.2 . .
C38 C39 H39B 109.2 . .
C38 C39 C40 112(2) . .
H39A C39 H39B 107.9 . .
C40 C39 H39A 109.2 . .
C40 C39 H39B 109.2 . .
O4 C40 H40A 109.7 . .
O4 C40 H40B 109.7 . .
C39 C40 O4 110.0(17) . .
C39 C40 H40A 109.7 . .
C39 C40 H40B 109.7 . .
H40A C40 H40B 108.2 . .
C29 O2 C32 107.2(3) . .
C29 O2 K1 133.4(3) . .
C32 O2 K1 114.1(2) . .
O2 C29 H29A 109.6 . .
O2 C29 H29B 109.6 . .
O2 C29 C30 110.1(4) . .
H29A C29 H29B 108.2 . .
C30 C29 H29A 109.6 . .
C30 C29 H29B 109.6 . .
C29 C30 H30A 110.4 . .
C29 C30 H30B 110.4 . .
C29 C30 C31 106.8(4) . .
H30A C30 H30B 108.6 . .
C31 C30 H30A 110.4 . .
C31 C30 H30B 110.4 . .
C30 C31 H31A 111.0 . .
C30 C31 H31B 111.0 . .
C30 C31 C32 103.8(3) . .
H31A C31 H31B 109.0 . .
C32 C31 H31A 111.0 . .
C32 C31 H31B 111.0 . .
O2 C32 C31 107.5(4) . .
O2 C32 H32A 110.2 . .
O2 C32 H32B 110.2 . .
O2 C32 K1 44.00(17) . .
C31 C32 H32A 110.2 . .
C31 C32 H32B 110.2 . .
C31 C32 K1 151.5(3) . .
H32A C32 H32B 108.5 . .
K1 C32 H32A 85.5 . .
K1 C32 H32B 85.4 . .
C3 K1 C6 52.11(9) . .
C3 K1 C7 44.92(9) . .
C3 K1 C8 26.03(8) . .
C3 K1 C15 89.76(9) . 3_766
C3 K1 C24 70.27(10) . .
C3 K1 C32 94.25(10) . .
C4 K1 C3 26.13(9) . .
C4 K1 C5 25.68(10) . .
C4 K1 C6 45.26(10) . .
C4 K1 C7 52.73(10) . .
C4 K1 C8 45.87(9) . .
C4 K1 C15 110.69(10) . 3_766
C4 K1 C24 79.66(10) . .
C4 K1 C32 70.78(10) . .
C5 K1 C3 45.22(9) . .
C5 K1 C6 25.73(9) . .
C5 K1 C7 44.65(9) . .
C5 K1 C8 52.39(9) . .
C5 K1 C15 106.25(11) . 3_766
C5 K1 C24 105.02(11) . .
C5 K1 C32 70.16(11) . .
C6 K1 C7 24.57(9) . .
C6 K1 C8 43.92(9) . .
C6 K1 C15 82.12(10) . 3_766
C6 K1 C24 121.80(10) . .
C6 K1 C32 92.37(11) . .
C7 K1 C15 61.96(10) . 3_766
C7 K1 C24 111.90(10) . .
C7 K1 C32 114.73(11) . .
C8 K1 C7 24.97(9) . .
C8 K1 C15 65.30(9) . 3_766
C8 K1 C24 87.11(10) . .
C8 K1 C32 116.60(10) . .
C15 K1 C24 107.27(11) 3_766 .
C15 K1 C32 169.14(12) 3_766 .
C24 K1 C32 83.59(11) . .
O3 K1 C3 137.58(10) . .
O3 K1 C4 155.08(11) . .
O3 K1 C5 176.03(9) . .
O3 K1 C6 156.62(10) . .
O3 K1 C7 139.01(9) . .
O3 K1 C8 131.51(9) . .
O3 K1 C15 77.22(10) . 3_766
O3 K1 C24 75.42(11) . .
O3 K1 O4 80.2(3) . .
O3 K1 C32 106.07(11) . .
O4 K1 C3 132.4(3) . .
O4 K1 C4 124.7(3) . .
O4 K1 C5 99.2(3) . .
O4 K1 C6 82.3(3) . .
O4 K1 C7 88.2(3) . .
O4 K1 C8 111.3(2) . .
O4 K1 C15 68.89(17) . 3_766
O4 K1 C24 155.5(3) . .
O4 K1 C32 101.18(18) . .
O2 K1 C3 116.09(10) . .
O2 K1 C4 92.06(10) . .
O2 K1 C5 87.07(10) . .
O2 K1 C6 104.79(10) . .
O2 K1 C7 129.23(11) . .
O2 K1 C8 137.35(10) . .
O2 K1 C15 152.05(10) . 3_766
O2 K1 C24 92.21(10) . .
O2 K1 O3 88.97(10) . .
O2 K1 O4 85.01(18) . .
O2 K1 C32 21.87(10) . .

loop_
_geom_bond_atom_site_label_1
_geom_bond_atom_site_label_2
_geom_bond_distance
_geom_bond_site_symmetry_2
Gd1 O1 2.153(2) .
Gd1 N1 2.379(3) 3_766
Gd1 C9 2.724(4) .
Gd1 C10 2.733(4) .
Gd1 C11 2.746(4) .
Gd1 C12 2.744(3) .
Gd1 C13 2.722(4) .
Gd1 C19 2.720(4) .
Gd1 C20 2.696(4) .
Gd1 C21 2.740(4) .
Gd1 C22 2.755(4) .
Gd1 C23 2.753(4) .
O1 C2 1.340(4) .
N1 Gd1 2.379(3) 3_766
N1 C1 1.418(4) .
N1 C8 1.368(4) .
C1 C1 1.452(6) 3_766
C1 C2 1.404(4) .
C2 C3 1.416(5) .
C3 C4 1.406(5) .
C3 C8 1.435(5) .
C3 K1 3.129(4) .
C4 H4 0.9300 .
C4 C5 1.378(5) .
C4 K1 3.085(4) .
C5 H5 0.9300 .
C5 C6 1.413(5) .
C5 K1 3.113(4) .
C6 H6 0.9300 .
C6 C7 1.384(5) .
C6 K1 3.218(4) .
C7 H7 0.9300 .
C7 C8 1.408(5) .
C7 K1 3.281(4) .
C8 K1 3.228(4) .
C9 C10 1.407(5) .
C9 C13 1.421(5) .
C9 C14 1.510(5) .
C10 C11 1.415(5) .
C10 C15 1.506(5) .
C11 C12 1.420(5) .
C11 C16 1.508(5) .
C12 C13 1.414(5) .
C12 C17 1.511(5) .
C13 C18 1.504(5) .
C14 H14A 0.9600 .
C14 H14B 0.9600 .
C14 H14C 0.9600 .
C15 H15A 0.9600 .
C15 H15B 0.9600 .
C15 H15C 0.9600 .
C15 K1 3.361(4) 3_766
C16 H16A 0.9600 .
C16 H16B 0.9600 .
C16 H16C 0.9600 .
C17 H17A 0.9600 .
C17 H17B 0.9600 .
C17 H17C 0.9600 .
C18 H18A 0.9600 .
C18 H18B 0.9600 .
C18 H18C 0.9600 .
C19 C20 1.422(5) .
C19 C23 1.409(5) .
C19 C24 1.504(5) .
C20 C21 1.420(5) .
C20 C25 1.518(5) .
C21 C22 1.417(5) .
C21 C26 1.499(5) .
C22 C23 1.409(5) .
C22 C27 1.511(5) .
C23 C28 1.508(5) .
C24 H24A 0.9600 .
C24 H24B 0.9600 .
C24 H24C 0.9600 .
C24 K1 3.393(4) .
C25 H25A 0.9600 .
C25 H25B 0.9600 .
C25 H25C 0.9600 .
C26 H26A 0.9600 .
C26 H26B 0.9600 .
C26 H26C 0.9600 .
C27 H27A 0.9600 .
C27 H27B 0.9600 .
C27 H27C 0.9600 .
C28 H28A 0.9600 .
C28 H28B 0.9600 .
C28 H28C 0.9600 .
O3 C33 1.415(6) .
O3 C36 1.405(6) .
O3 K1 2.684(3) .
C33 H33A 0.9700 .
C33 H33B 0.9700 .
C33 C34 1.479(7) .
C34 H34A 0.9700 .
C34 H34B 0.9700 .
C34 C35 1.414(7) .
C35 H35A 0.9700 .
C35 H35B 0.9700 .
C35 C36 1.441(8) .
C36 H36A 0.9700 .
C36 H36B 0.9700 .
O4 C37 1.55(2) .
O4 C40 1.628(19) .
O4 K1 2.840(7) .
C37 H37A 0.9700 .
C37 H37B 0.9700 .
C37 C38 1.53(3) .
C38 H38A 0.9700 .
C38 H38B 0.9700 .
C38 C39 1.28(2) .
C39 H39A 0.9700 .
C39 H39B 0.9700 .
C39 C40 1.41(2) .
C40 H40A 0.9700 .
C40 H40B 0.9700 .
O2 C29 1.413(5) .
O2 C32 1.421(5) .
O2 K1 2.651(3) .
C29 H29A 0.9700 .
C29 H29B 0.9700 .
C29 C30 1.434(6) .
C30 H30A 0.9700 .
C30 H30B 0.9700 .
C30 C31 1.502(6) .
C31 H31A 0.9700 .
C31 H31B 0.9700 .
C31 C32 1.518(5) .
C32 H32A 0.9700 .
C32 H32B 0.9700 .
C32 K1 3.482(4) .
K1 C15 3.361(4) 3_766

loop_
_geom_torsion_atom_site_label_1
_geom_torsion_atom_site_label_2
_geom_torsion_atom_site_label_3
_geom_torsion_atom_site_label_4
_geom_torsion
_geom_torsion_site_symmetry_1
_geom_torsion_site_symmetry_4
Gd1 O1 C2 C1 12.4(6) . .
Gd1 O1 C2 C3 -166.9(3) . .
Gd1 N1 C1 C1 11.2(6) 3_766 3_766
Gd1 N1 C1 C2 -167.6(2) 3_766 .
Gd1 N1 C8 C3 167.8(2) 3_766 .
Gd1 N1 C8 C7 -12.4(6) 3_766 .
Gd1 N1 C8 K1 -111.2(2) 3_766 .
Gd1 C9 C10 C11 68.6(3) . .
Gd1 C9 C10 C15 -119.3(3) . .
Gd1 C9 C13 C12 -69.5(3) . .
Gd1 C9 C13 C18 110.7(4) . .
Gd1 C10 C11 C12 68.3(3) . .
Gd1 C10 C11 C16 -117.5(4) . .
Gd1 C10 C15 K1 -7.1(7) . 3_766
Gd1 C11 C12 C13 67.3(3) . .
Gd1 C11 C12 C17 -123.6(4) . .
Gd1 C12 C13 C9 68.8(3) . .
Gd1 C12 C13 C18 -111.3(4) . .
Gd1 C19 C20 C21 70.6(3) . .
Gd1 C19 C20 C25 -113.3(4) . .
Gd1 C19 C23 C22 -68.2(3) . .
Gd1 C19 C23 C28 115.9(4) . .
Gd1 C19 C24 K1 -48.0(11) . .
Gd1 C20 C21 C22 68.4(3) . .
Gd1 C20 C21 C26 -123.4(4) . .
Gd1 C21 C22 C23 68.0(3) . .
Gd1 C21 C22 C27 -120.4(4) . .
Gd1 C22 C23 C19 67.2(3) . .
Gd1 C22 C23 C28 -116.9(4) . .
O1 C2 C3 C4 0.0(7) . .
O1 C2 C3 C8 179.7(3) . .
O1 C2 C3 K1 92.5(4) . .
N1 C1 C2 O1 -179.4(3) . .
N1 C1 C2 C3 0.0(4) . .
C1 N1 C8 C3 0.4(4) . .
C1 N1 C8 C7 -179.7(4) . .
C1 N1 C8 K1 81.4(3) . .
C1 C1 C2 O1 1.9(8) 3_766 .
C1 C1 C2 C3 -178.8(5) 3_766 .
C1 C2 C3 C4 -179.4(4) . .
C1 C2 C3 C8 0.3(4) . .
C1 C2 C3 K1 -86.9(3) . .
C2 C3 C4 C5 179.6(4) . .
C2 C3 C4 K1 109.9(4) . .
C2 C3 C8 N1 -0.5(4) . .
C2 C3 C8 C7 179.7(3) . .
C2 C3 C8 K1 -113.0(3) . .
C3 C4 C5 C6 0.8(6) . .
C3 C4 C5 K1 -69.9(3) . .
C4 C3 C8 N1 179.3(3) . .
C4 C3 C8 C7 -0.6(6) . .
C4 C3 C8 K1 66.7(3) . .
C4 C5 C6 C7 -0.8(6) . .
C4 C5 C6 K1 -67.8(4) . .
C5 C6 C7 C8 0.1(6) . .
C5 C6 C7 K1 -63.3(4) . .
C6 C7 C8 N1 -179.3(4) . .
C6 C7 C8 C3 0.6(6) . .
C6 C7 C8 K1 -63.3(3) . .
C8 N1 C1 C1 178.6(4) . 3_766
C8 N1 C1 C2 -0.2(4) . .
C8 C3 C4 C5 -0.1(6) . .
C8 C3 C4 K1 -69.8(3) . .
C9 C10 C11 Gd1 -68.0(3) . .
C9 C10 C11 C12 0.3(4) . .
C9 C10 C11 C16 174.5(4) . .
C9 C10 C15 K1 85.9(6) . 3_766
C10 C9 C13 Gd1 68.7(3) . .
C10 C9 C13 C12 -0.8(4) . .
C10 C9 C13 C18 179.4(4) . .
C10 C11 C12 Gd1 -68.1(3) . .
C10 C11 C12 C13 -0.8(4) . .
C10 C11 C12 C17 168.3(4) . .
C11 C10 C15 K1 -103.4(5) . 3_766
C11 C12 C13 Gd1 -67.9(3) . .
C11 C12 C13 C9 0.9(4) . .
C11 C12 C13 C18 -179.2(4) . .
C13 C9 C10 Gd1 -68.3(3) . .
C13 C9 C10 C11 0.3(4) . .
C13 C9 C10 C15 172.4(3) . .
C14 C9 C10 Gd1 110.0(4) . .
C14 C9 C10 C11 178.6(4) . .
C14 C9 C10 C15 -9.3(6) . .
C14 C9 C13 Gd1 -109.6(4) . .
C14 C9 C13 C12 -179.1(4) . .
C14 C9 C13 C18 1.1(6) . .
C15 C10 C11 Gd1 120.1(4) . .
C15 C10 C11 C12 -171.6(4) . .
C15 C10 C11 C16 2.6(6) . .
C16 C11 C12 Gd1 117.7(4) . .
C16 C11 C12 C13 -175.0(4) . .
C16 C11 C12 C17 -5.9(6) . .
C17 C12 C13 Gd1 122.8(4) . .
C17 C12 C13 C9 -168.3(4) . .
C17 C12 C13 C18 11.5(6) . .
C19 C20 C21 Gd1 -70.0(3) . .
C19 C20 C21 C22 -1.6(5) . .
C19 C20 C21 C26 166.6(4) . .
C20 C19 C23 Gd1 67.6(3) . .
C20 C19 C23 C22 -0.6(5) . .
C20 C19 C23 C28 -176.5(4) . .
C20 C19 C24 K1 -136.9(8) . .
C20 C21 C22 Gd1 -66.7(3) . .
C20 C21 C22 C23 1.2(5) . .
C20 C21 C22 C27 172.9(4) . .
C21 C22 C23 Gd1 -67.6(3) . .
C21 C22 C23 C19 -0.4(5) . .
C21 C22 C23 C28 175.5(4) . .
C23 C19 C20 Gd1 -69.2(3) . .
C23 C19 C20 C21 1.4(5) . .
C23 C19 C20 C25 177.4(4) . .
C23 C19 C24 K1 44.2(12) . .
C24 C19 C20 Gd1 111.7(4) . .
C24 C19 C20 C21 -177.7(4) . .
C24 C19 C20 C25 -1.6(7) . .
C24 C19 C23 Gd1 -113.4(4) . .
C24 C19 C23 C22 178.4(4) . .
C24 C19 C23 C28 2.5(7) . .
C25 C20 C21 Gd1 114.0(4) . .
C25 C20 C21 C22 -177.6(4) . .
C25 C20 C21 C26 -9.4(7) . .
C26 C21 C22 Gd1 124.7(4) . .
C26 C21 C22 C23 -167.3(4) . .
C26 C21 C22 C27 4.3(6) . .
C27 C22 C23 Gd1 121.1(4) . .
C27 C22 C23 C19 -171.8(4) . .
C27 C22 C23 C28 4.2(7) . .
O3 C33 C34 C35 16.0(8) . .
C33 O3 C36 C35 12.6(8) . .
C33 C34 C35 C36 -8.1(9) . .
C34 C35 C36 O3 -2.5(9) . .
C36 O3 C33 C34 -17.8(7) . .
O4 C37 C38 C39 17(3) . .
C37 O4 C40 C39 19.1(15) . .
C37 C38 C39 C40 -3(3) . .
C38 C39 C40 O4 -11(2) . .
C40 O4 C37 C38 -19.8(17) . .
O2 C29 C30 C31 -10.7(7) . .
C29 O2 C32 C31 -21.9(6) . .
C29 O2 C32 K1 158.0(5) . .
C29 C30 C31 C32 -2.7(6) . .
C30 C31 C32 O2 15.0(5) . .
C30 C31 C32 K1 14.8(8) . .
C32 O2 C29 C30 20.7(7) . .
K1 C3 C4 C5 69.6(3) . .
K1 C3 C8 N1 112.6(3) . .
K1 C3 C8 C7 -67.3(3) . .
K1 C4 C5 C6 70.7(4) . .
K1 C5 C6 C7 67.1(4) . .
K1 C6 C7 C8 63.4(3) . .
K1 C7 C8 N1 -116.0(4) . .
K1 C7 C8 C3 63.8(3) . .
K1 O3 C33 C34 -179.8(4) . .
K1 O3 C36 C35 177.4(5) . .
K1 O4 C37 C38 132.2(15) . .
K1 O4 C40 C39 -133.4(13) . .
K1 O2 C29 C30 172.6(3) . .
K1 O2 C32 C31 -179.9(3) . .
